data_2222779
loop_
_publ_author_name
'Mojzych, Mariusz'
'Karczmarzyk, Zbigniew'
'Urba\'nczyk-Lipkowska, Zofia'
'Kalicki, Przemys\/law'

_publ_section_title
;
 1,2-Bis[1-(3-methylsulfanyl-1,2,4-triazin-5-yl)ethylidene]diazane
;
_journal_coeditor_code KP2223
_journal_issue 8
_journal_name_full 'Acta Crystallographica Section E'
_journal_page_first o1772
_journal_paper_doi 10.1107/S1600536809025033
_journal_volume 65
_journal_year 2009
_chemical_formula_iupac 'C12 H14 N8 S2'
_chemical_formula_moiety 'C12 H14 N8 S2'
_chemical_formula_sum 'C12 H14 N8 S2'
_chemical_formula_weight 334.43
_chemical_name_systematic
;
1,2-Bis[1-(3-methylsulfanyl-1,2,4-triazin-5-yl)ethylidene]diazane
;
_space_group_IT_number 14
_symmetry_cell_setting monoclinic
_symmetry_space_group_name_Hall '-P 2ybc'
_symmetry_space_group_name_H-M 'P 1 21/c 1'
_atom_sites_solution_hydrogens difmap
_atom_sites_solution_primary direct
_atom_sites_solution_secondary difmap
_audit_creation_method SHELXL-97
_cell_angle_alpha 90.00
_cell_angle_beta 107.465(2)
_cell_angle_gamma 90.00
_cell_formula_units_Z 4
_cell_length_a 14.4962(4)
_cell_length_b 7.0814(2)
_cell_length_c 15.6619(5)
_cell_measurement_reflns_used 1791
_cell_measurement_temperature 293(2)
_cell_measurement_theta_max 66.94
_cell_measurement_theta_min 5.83
_cell_volume 1533.63(8)
_computing_cell_refinement 'SAINT (Bruker, 2005)'
_computing_data_collection 'APEX2 (Bruker, 2005)'
_computing_data_reduction 'SAINT (Bruker, 2005)'
_computing_molecular_graphics 'ORTEP-3 for Windows (Farrugia, 1997)'
_computing_publication_material 'SHELXL97 (Sheldrick, 2008), WinGX (Farrugia, 1999) and PLATON (Spek, 2009)'
_computing_structure_refinement 'SHELXL97 (Sheldrick, 2008)'
_computing_structure_solution 'SHELXS97 (Sheldrick, 2008)'
_diffrn_ambient_temperature 293(2)
_diffrn_measured_fraction_theta_full 0.944
_diffrn_measured_fraction_theta_max 0.944
_diffrn_measurement_device_type 'Bruker APEXII CCD'
_diffrn_measurement_method '\f and \w'
_diffrn_radiation_monochromator graphite
_diffrn_radiation_source 'fine-focus sealed tube'
_diffrn_radiation_type CuK\a
_diffrn_radiation_wavelength 1.54178
_diffrn_reflns_av_R_equivalents 0.0352
_diffrn_reflns_av_sigmaI/netI 0.0503
_diffrn_reflns_limit_h_max 17
_diffrn_reflns_limit_h_min -17
_diffrn_reflns_limit_k_max 2
_diffrn_reflns_limit_k_min -8
_diffrn_reflns_limit_l_max 17
_diffrn_reflns_limit_l_min -18
_diffrn_reflns_number 5750
_diffrn_reflns_theta_full 67.73
_diffrn_reflns_theta_max 67.73
_diffrn_reflns_theta_min 5.83
_exptl_absorpt_coefficient_mu 3.237
_exptl_absorpt_correction_T_max 0.7529
_exptl_absorpt_correction_T_min 0.4736
_exptl_absorpt_correction_type multi-scan
_exptl_absorpt_process_details '(SADABS; Bruker, 2005)'
_exptl_crystal_colour yellow
_exptl_crystal_density_diffrn 1.448
_exptl_crystal_density_method 'not measured'
_exptl_crystal_description plate
_exptl_crystal_F_000 696
_exptl_crystal_size_max 0.32
_exptl_crystal_size_mid 0.22
_exptl_crystal_size_min 0.08
_refine_diff_density_max 0.232
_refine_diff_density_min -0.225
_refine_ls_extinction_method none
_refine_ls_goodness_of_fit_ref 1.028
_refine_ls_hydrogen_treatment constr
_refine_ls_matrix_type full
_refine_ls_number_parameters 199
_refine_ls_number_reflns 2635
_refine_ls_number_restraints 0
_refine_ls_restrained_S_all 1.028
_refine_ls_R_factor_all 0.0491
_refine_ls_R_factor_gt 0.0411
_refine_ls_shift/su_max 0.000
_refine_ls_shift/su_mean 0.000
_refine_ls_structure_factor_coef Fsqd
_refine_ls_weighting_details 'calc w=1/[\s^2^(Fo^2^)+(0.0575P)^2^+0.4463P] where P=(Fo^2^+2Fc^2^)/3'
_refine_ls_weighting_scheme calc
_refine_ls_wR_factor_gt 0.1086
_refine_ls_wR_factor_ref 0.1168
_reflns_number_gt 2200
_reflns_number_total 2635
_reflns_threshold_expression I>2\s(I)
_cod_data_source_file kp2223.cif
_cod_data_source_block I
_cod_original_sg_symbol_H-M 'P 21/c'
_cod_database_code 2222779
_cod_database_fobs_code 2222779

loop_
_symmetry_equiv_pos_as_xyz
'x, y, z'
'-x, y+1/2, -z+1/2'
'-x, -y, -z'
'x, -y-1/2, z-1/2'

loop_
_atom_site_type_symbol
_atom_site_label
_atom_site_fract_x
_atom_site_fract_y
_atom_site_fract_z
_atom_site_U_iso_or_equiv
_atom_site_adp_type
_atom_site_calc_flag
_atom_site_refinement_flags
_atom_site_occupancy
_atom_site_disorder_assembly
_atom_site_disorder_group
S S17 0.29719(4) 0.25053(8) 0.43807(4) 0.0484(2) Uani d . 1 . .
S S21 0.94963(5) 0.20147(9) 0.04349(4) 0.0524(2) Uani d . 1 . .
N N1 0.56957(14) 0.2978(3) 0.57615(13) 0.0434(4) Uani d . 1 . .
N N2 0.47200(14) 0.3040(3) 0.55353(12) 0.0416(4) Uani d . 1 . .
N N4 0.46056(13) 0.1897(2) 0.40671(11) 0.0369(4) Uani d . 1 . .
N N8 0.69264(14) 0.1583(3) 0.38213(12) 0.0430(4) Uani d . 1 . .
N N9 0.74256(14) 0.0796(3) 0.32936(13) 0.0437(5) Uani d . 1 . .
N N11 0.92948(16) -0.1765(3) 0.21425(15) 0.0530(5) Uani d . 1 . .
N N12 0.95071(15) -0.0836(3) 0.14810(14) 0.0513(5) Uani d . 1 . .
N N14 0.86038(13) 0.1842(2) 0.17013(12) 0.0391(4) Uani d . 1 . .
C C3 0.42339(16) 0.2505(3) 0.47130(15) 0.0365(5) Uani d . 1 . .
C C5 0.55527(16) 0.1885(3) 0.42894(14) 0.0346(5) Uani d . 1 . .
C C6 0.61047(17) 0.2431(3) 0.51602(15) 0.0384(5) Uani d . 1 . .
H H61 0.6776 0.2403 0.5312 0.058 Uiso calc R 1 . .
C C7 0.60199(16) 0.1214(3) 0.36205(14) 0.0373(5) Uani d . 1 . .
C C10 0.77872(16) 0.1880(3) 0.28245(14) 0.0399(5) Uani d . 1 . .
C C13 0.91659(16) 0.0920(3) 0.13019(15) 0.0410(5) Uani d . 1 . .
C C15 0.83999(15) 0.0913(3) 0.23536(14) 0.0374(5) Uani d . 1 . .
C C16 0.87630(17) -0.0913(3) 0.25750(16) 0.0476(6) Uani d . 1 . .
H H161 0.8624 -0.1544 0.3042 0.071 Uiso calc R 1 . .
C C18 0.27045(19) 0.3325(3) 0.53668(18) 0.0524(6) Uani d . 1 . .
H H181 0.2921 0.2408 0.5836 0.079 Uiso calc R 1 . .
H H182 0.2019 0.3504 0.5235 0.079 Uiso calc R 1 . .
H H183 0.3030 0.4502 0.5557 0.079 Uiso calc R 1 . .
C C19 0.54418(18) 0.0180(3) 0.28090(15) 0.0470(6) Uani d . 1 . .
H H191 0.5800 -0.0897 0.2712 0.071 Uiso calc R 1 . .
H H192 0.5309 0.1002 0.2299 0.071 Uiso calc R 1 . .
H H193 0.4844 -0.0232 0.2892 0.071 Uiso calc R 1 . .
C C20 0.7638(2) 0.3954(3) 0.27192(19) 0.0583(7) Uani d . 1 . .
H H201 0.8222 0.4541 0.2681 0.087 Uiso calc R 1 . .
H H202 0.7476 0.4451 0.3226 0.087 Uiso calc R 1 . .
H H203 0.7122 0.4211 0.2183 0.087 Uiso calc R 1 . .
C C22 0.9029(2) 0.4349(4) 0.04713(18) 0.0561(6) Uani d . 1 . .
H H221 0.8344 0.4284 0.0377 0.084 Uiso calc R 1 . .
H H222 0.9156 0.5109 0.0011 0.084 Uiso calc R 1 . .
H H223 0.9337 0.4904 0.1045 0.084 Uiso calc R 1 . .

loop_
_atom_site_aniso_label
_atom_site_aniso_U_11
_atom_site_aniso_U_22
_atom_site_aniso_U_33
_atom_site_aniso_U_12
_atom_site_aniso_U_13
_atom_site_aniso_U_23
S17 0.0406(3) 0.0580(4) 0.0483(4) 0.0010(3) 0.0158(3) -0.0040(3)
S21 0.0571(4) 0.0614(4) 0.0505(4) -0.0013(3) 0.0341(3) -0.0052(3)
N1 0.0458(11) 0.0510(10) 0.0343(10) -0.0001(9) 0.0135(8) -0.0036(8)
N2 0.0461(11) 0.0460(10) 0.0351(10) 0.0023(8) 0.0157(8) -0.0016(8)
N4 0.0431(10) 0.0387(9) 0.0315(9) 0.0004(8) 0.0151(8) 0.0010(7)
N8 0.0475(11) 0.0490(10) 0.0386(10) -0.0007(9) 0.0224(9) -0.0009(8)
N9 0.0470(11) 0.0506(10) 0.0401(10) 0.0022(9) 0.0232(9) -0.0007(8)
N11 0.0533(12) 0.0532(11) 0.0548(12) 0.0129(10) 0.0196(10) 0.0027(10)
N12 0.0525(12) 0.0544(11) 0.0522(12) 0.0094(9) 0.0237(10) -0.0023(9)
N14 0.0382(10) 0.0453(10) 0.0372(10) -0.0016(8) 0.0165(8) -0.0044(8)
C3 0.0428(12) 0.0319(10) 0.0381(12) 0.0010(9) 0.0172(10) 0.0033(8)
C5 0.0435(12) 0.0299(9) 0.0340(11) -0.0010(9) 0.0169(9) 0.0039(8)
C6 0.0389(12) 0.0422(11) 0.0357(11) -0.0008(9) 0.0139(9) -0.0008(9)
C7 0.0493(13) 0.0349(10) 0.0320(11) 0.0016(9) 0.0188(9) 0.0052(8)
C10 0.0391(12) 0.0493(12) 0.0337(11) 0.0012(9) 0.0143(9) -0.0020(9)
C13 0.0375(12) 0.0494(12) 0.0392(12) -0.0022(10) 0.0161(9) -0.0091(9)
C15 0.0343(11) 0.0458(11) 0.0323(11) -0.0018(9) 0.0105(9) -0.0030(9)
C16 0.0470(14) 0.0528(13) 0.0440(13) 0.0081(10) 0.0154(11) 0.0057(10)
C18 0.0534(15) 0.0535(13) 0.0598(16) 0.0080(11) 0.0313(13) 0.0023(12)
C19 0.0565(15) 0.0510(13) 0.0373(12) -0.0026(11) 0.0198(11) -0.0064(10)
C20 0.0782(19) 0.0466(13) 0.0662(17) 0.0049(13) 0.0459(15) -0.0011(12)
C22 0.0527(15) 0.0635(15) 0.0593(16) 0.0019(12) 0.0280(13) 0.0089(12)

loop_
_atom_type_symbol
_atom_type_description
_atom_type_scat_dispersion_real
_atom_type_scat_dispersion_imag
_atom_type_scat_source
C C 0.0181 0.0091 'International Tables Vol C Tables 4.2.6.8 and 6.1.1.4'
H H 0.0000 0.0000 'International Tables Vol C Tables 4.2.6.8 and 6.1.1.4'
N N 0.0311 0.0180 'International Tables Vol C Tables 4.2.6.8 and 6.1.1.4'
S S 0.3331 0.5567 'International Tables Vol C Tables 4.2.6.8 and 6.1.1.4'

loop_
_geom_angle_atom_site_label_1
_geom_angle_atom_site_label_2
_geom_angle_atom_site_label_3
_geom_angle_site_symmetry_1
_geom_angle_site_symmetry_3
_geom_angle
_geom_angle_publ_flag
C3 S17 C18 . . 102.76(12) ?
C13 S21 C22 . . 100.93(11) ?
C6 N1 N2 . . 118.93(19) ?
C3 N2 N1 . . 117.08(18) ?
C5 N4 C3 . . 115.11(18) ?
C7 N8 N9 . . 117.19(19) ?
C10 N9 N8 . . 118.97(18) ?
C16 N11 N12 . . 118.7(2) ?
C13 N12 N11 . . 117.58(19) ?
C15 N14 C13 . . 115.32(19) ?
N2 C3 N4 . . 127.1(2) ?
N2 C3 S17 . . 119.62(17) ?
N4 C3 S17 . . 113.23(17) ?
N4 C5 C6 . . 119.94(19) ?
N4 C5 C7 . . 118.52(19) ?
C6 C5 C7 . . 121.5(2) ?
N1 C6 C5 . . 121.8(2) ?
N1 C6 H61 . . 119.1 ?
C5 C6 H61 . . 119.1 ?
N8 C7 C19 . . 125.6(2) ?
N8 C7 C5 . . 114.34(19) ?
C19 C7 C5 . . 120.0(2) ?
N9 C10 C15 . . 114.78(19) ?
N9 C10 C20 . . 125.9(2) ?
C15 C10 C20 . . 119.33(19) ?
N12 C13 N14 . . 126.5(2) ?
N12 C13 S21 . . 113.86(16) ?
N14 C13 S21 . . 119.58(17) ?
N14 C15 C16 . . 119.80(19) ?
N14 C15 C10 . . 117.49(19) ?
C16 C15 C10 . . 122.7(2) ?
N11 C16 C15 . . 122.1(2) ?
N11 C16 H161 . . 119.0 ?
C15 C16 H161 . . 119.0 ?
S17 C18 H181 . . 109.5 ?
S17 C18 H182 . . 109.5 ?
H181 C18 H182 . . 109.5 ?
S17 C18 H183 . . 109.5 ?
H181 C18 H183 . . 109.5 ?
H182 C18 H183 . . 109.5 ?
C7 C19 H191 . . 109.5 ?
C7 C19 H192 . . 109.5 ?
H191 C19 H192 . . 109.5 ?
C7 C19 H193 . . 109.5 ?
H191 C19 H193 . . 109.5 ?
H192 C19 H193 . . 109.5 ?
C10 C20 H201 . . 109.5 ?
C10 C20 H202 . . 109.5 ?
H201 C20 H202 . . 109.5 ?
C10 C20 H203 . . 109.5 ?
H201 C20 H203 . . 109.5 ?
H202 C20 H203 . . 109.5 ?
S21 C22 H221 . . 109.5 ?
S21 C22 H222 . . 109.5 ?
H221 C22 H222 . . 109.5 ?
S21 C22 H223 . . 109.5 ?
H221 C22 H223 . . 109.5 ?
H222 C22 H223 . . 109.5 ?

loop_
_geom_bond_atom_site_label_1
_geom_bond_atom_site_label_2
_geom_bond_site_symmetry_2
_geom_bond_distance
_geom_bond_publ_flag
S17 C3 . 1.745(2) ?
S17 C18 . 1.798(2) ?
S21 C13 . 1.751(2) ?
S21 C22 . 1.794(3) ?
N1 C6 . 1.313(3) ?
N1 N2 . 1.352(3) ?
N2 C3 . 1.324(3) ?
N4 C5 . 1.311(3) ?
N4 C3 . 1.352(3) ?
N8 C7 . 1.283(3) ?
N8 N9 . 1.370(2) ?
N9 C10 . 1.279(3) ?
N11 C16 . 1.315(3) ?
N11 N12 . 1.339(3) ?
N12 C13 . 1.337(3) ?
N14 C15 . 1.321(3) ?
N14 C13 . 1.337(3) ?
C5 C6 . 1.412(3) ?
C5 C7 . 1.486(3) ?
C6 H61 . 0.9300 ?
C7 C19 . 1.488(3) ?
C10 C15 . 1.481(3) ?
C10 C20 . 1.487(3) ?
C15 C16 . 1.400(3) ?
C16 H161 . 0.9300 ?
C18 H181 . 0.9600 ?
C18 H182 . 0.9600 ?
C18 H183 . 0.9600 ?
C19 H191 . 0.9600 ?
C19 H192 . 0.9600 ?
C19 H193 . 0.9600 ?
C20 H201 . 0.9600 ?
C20 H202 . 0.9600 ?
C20 H203 . 0.9600 ?
C22 H221 . 0.9600 ?
C22 H222 . 0.9600 ?
C22 H223 . 0.9600 ?

loop_
_geom_hbond_atom_site_label_D
_geom_hbond_atom_site_label_H
_geom_hbond_atom_site_label_A
_geom_hbond_site_symmetry_A
_geom_hbond_distance_DH
_geom_hbond_distance_HA
_geom_hbond_distance_DA
_geom_hbond_angle_DHA
_geom_hbond_publ_flag
C19 H193 N4 . 0.96 2.48 2.875(3) 104 y
C20 H202 N8 . 0.96 2.46 2.816(3) 101 y

loop_
_geom_torsion_atom_site_label_1
_geom_torsion_atom_site_label_2
_geom_torsion_atom_site_label_3
_geom_torsion_atom_site_label_4
_geom_torsion_site_symmetry_1
_geom_torsion_site_symmetry_2
_geom_torsion_site_symmetry_3
_geom_torsion_site_symmetry_4
_geom_torsion
_geom_torsion_publ_flag
C6 N1 N2 C3 . . . . 1.1(3) ?
C7 N8 N9 C10 . . . . 114.8(2) ?
C16 N11 N12 C13 . . . . 0.3(3) ?
N1 N2 C3 N4 . . . . 0.1(3) ?
N1 N2 C3 S17 . . . . 178.80(15) ?
C5 N4 C3 N2 . . . . -1.6(3) ?
C5 N4 C3 S17 . . . . 179.68(14) ?
C18 S17 C3 N2 . . . . 0.15(19) ?
C18 S17 C3 N4 . . . . 179.03(15) ?
C3 N4 C5 C6 . . . . 1.8(3) ?
C3 N4 C5 C7 . . . . 179.32(16) ?
N2 N1 C6 C5 . . . . -0.8(3) ?
N4 C5 C6 N1 . . . . -0.7(3) ?
C7 C5 C6 N1 . . . . -178.20(18) ?
N9 N8 C7 C19 . . . . -7.1(3) ?
N9 N8 C7 C5 . . . . 171.86(17) ?
N4 C5 C7 N8 . . . . 167.24(18) ?
C6 C5 C7 N8 . . . . -15.3(3) ?
N4 C5 C7 C19 . . . . -13.8(3) ?
C6 C5 C7 C19 . . . . 163.73(19) ?
N8 N9 C10 C15 . . . . 173.76(19) ?
N8 N9 C10 C20 . . . . -6.5(4) ?
N11 N12 C13 N14 . . . . -2.1(4) ?
N11 N12 C13 S21 . . . . 179.33(17) ?
C15 N14 C13 N12 . . . . 2.1(3) ?
C15 N14 C13 S21 . . . . -179.36(16) ?
C22 S21 C13 N12 . . . . -174.30(19) ?
C22 S21 C13 N14 . . . . 7.0(2) ?
C13 N14 C15 C16 . . . . -0.5(3) ?
C13 N14 C15 C10 . . . . 179.41(19) ?
N9 C10 C15 N14 . . . . 164.3(2) ?
C20 C10 C15 N14 . . . . -15.4(3) ?
N9 C10 C15 C16 . . . . -15.8(3) ?
C20 C10 C15 C16 . . . . 164.4(2) ?
N12 N11 C16 C15 . . . . 1.2(4) ?
N14 C15 C16 N11 . . . . -1.1(4) ?
C10 C15 C16 N11 . . . . 179.0(2) ?

loop_
_cod_related_entry_id
_cod_related_entry_database
_cod_related_entry_code
1 ChemSpider 6486642
